data_1572936
loop_
_publ_author_name
'Du, Baoyun'
'Wu, Yuliang'
'Wang, Xingdong'
'Tian, Hongkun'
'Shao, Shiyang'
'Wang, Lixiang'

_publ_section_title
;
 Multi-resonance emitters with room-temperature phosphorescence in
 amorphous state and excited by visible light.
;
_journal_issue 46
_journal_name_full 'Chemical science'
_journal_page_first 19432
_journal_page_last 19442
_journal_paper_doi 10.1039/d4sc05383d
_journal_volume 15
_journal_year 2024
_chemical_formula_sum 'C84 H68 B2 N2 S8'
_chemical_formula_weight 1383.50
_space_group_crystal_system triclinic
_space_group_IT_number 2
_space_group_name_Hall '-P 1'
_space_group_name_H-M_alt 'P -1'
_atom_sites_solution_hydrogens geom
_audit_creation_method SHELXL-2017/1
_audit_update_record
;
2023-02-03 deposited with the CCDC.	2024-10-21 downloaded from the CCDC.
;
_cell_angle_alpha 96.768(3)
_cell_angle_beta 96.462(3)
_cell_angle_gamma 90.512(3)
_cell_formula_units_Z 2
_cell_length_a 12.5062(10)
_cell_length_b 13.0995(13)
_cell_length_c 22.288(2)
_cell_measurement_reflns_used 12697
_cell_measurement_temperature 300(2)
_cell_measurement_theta_max 25.00
_cell_measurement_theta_min 1.91
_cell_volume 3601.9(6)
_computing_cell_refinement 'Bruker SMART'
_computing_data_collection 'Bruker SMART'
_computing_data_reduction 'Bruker SAINT'
_computing_molecular_graphics 'Bruker SHELXTL'
_computing_publication_material 'Bruker SHELXTL'
_computing_structure_refinement 'SHELXL-2017/1 (Sheldrick, 2017)'
_computing_structure_solution 'SHELXL-2017/1 (Sheldrick, 2017)'
_diffrn_ambient_temperature 300(2)
_diffrn_measured_fraction_theta_full 0.999
_diffrn_measured_fraction_theta_max 0.999
_diffrn_measurement_device_type 'Bruker APEX CCD area detector'
_diffrn_measurement_method 'phi and omega scans'
_diffrn_radiation_type MoK\a
_diffrn_radiation_wavelength 0.71073
_diffrn_reflns_av_R_equivalents 0.0774
_diffrn_reflns_av_unetI/netI 0.0420
_diffrn_reflns_Laue_measured_fraction_full 0.999
_diffrn_reflns_Laue_measured_fraction_max 0.999
_diffrn_reflns_limit_h_max 14
_diffrn_reflns_limit_h_min -14
_diffrn_reflns_limit_k_max 15
_diffrn_reflns_limit_k_min -15
_diffrn_reflns_limit_l_max 26
_diffrn_reflns_limit_l_min -26
_diffrn_reflns_number 112019
_diffrn_reflns_point_group_measured_fraction_full 0.999
_diffrn_reflns_point_group_measured_fraction_max 0.999
_diffrn_reflns_theta_full 24.999
_diffrn_reflns_theta_max 24.999
_diffrn_reflns_theta_min 1.912
_exptl_absorpt_coefficient_mu 0.295
_exptl_absorpt_correction_T_max 0.9653
_exptl_absorpt_correction_T_min 0.9412
_exptl_absorpt_correction_type multi-scan
_exptl_absorpt_process_details SADABS
_exptl_crystal_colour colorless
_exptl_crystal_density_diffrn 1.276
_exptl_crystal_description block
_exptl_crystal_F_000 1448
_exptl_crystal_size_max 0.210
_exptl_crystal_size_mid 0.190
_exptl_crystal_size_min 0.120
_refine_diff_density_max 0.777
_refine_diff_density_min -0.497
_refine_diff_density_rms 0.053
_refine_ls_extinction_method none
_refine_ls_goodness_of_fit_ref 1.080
_refine_ls_hydrogen_treatment constr
_refine_ls_matrix_type full
_refine_ls_number_parameters 892
_refine_ls_number_reflns 12697
_refine_ls_number_restraints 2199
_refine_ls_restrained_S_all 1.151
_refine_ls_R_factor_all 0.0718
_refine_ls_R_factor_gt 0.0508
_refine_ls_shift/su_max 0.001
_refine_ls_shift/su_mean 0.000
_refine_ls_structure_factor_coef Fsqd
_refine_ls_weighting_details 'w=1/[\s^2^(Fo^2^)+(0.0789P)^2^+1.4923P] where P=(Fo^2^+2Fc^2^)/3'
_refine_ls_weighting_scheme calc
_refine_ls_wR_factor_gt 0.1425
_refine_ls_wR_factor_ref 0.1539
_reflns_Friedel_coverage 0.000
_reflns_number_gt 9635
_reflns_number_total 12697
_reflns_threshold_expression 'I > 2\s(I)'
_cod_data_source_file d4sc05383d4.cif
_cod_data_source_block 2
_cod_depositor_comments 'Adding full bibliography for 1572931--1572936.cif.'
_cod_original_cell_volume 3602.0(6)
_cod_database_code 1572936
_shelx_shelxl_version_number 2017/1
_shelx_space_group_comment
;
The symmetry employed for this shelxl refinement is uniquely defined
by the following loop, which should always be used as a source of
symmetry information in preference to the above space-group names.
They are only intended as comments.
;
_shelx_estimated_absorpt_t_min 0.941
_shelx_estimated_absorpt_t_max 0.965

loop_
_space_group_symop_operation_xyz
'x, y, z'
'-x, -y, -z'

loop_
_atom_site_label
_atom_site_type_symbol
_atom_site_fract_x
_atom_site_fract_y
_atom_site_fract_z
_atom_site_U_iso_or_equiv
_atom_site_adp_type
_atom_site_occupancy
_atom_site_site_symmetry_order
_atom_site_calc_flag
_atom_site_refinement_flags_posn
_atom_site_refinement_flags_adp
_atom_site_refinement_flags_occupancy
_atom_site_disorder_assembly
_atom_site_disorder_group
B1 B 0.4131(2) 0.1666(2) -0.03582(14) 0.0327(6) Uani 1 1 d . . . . .
B2 B 0.0713(2) 0.6660(2) -0.03590(14) 0.0347(7) Uani 1 1 d . . . . .
N1 N 0.4949(2) 0.26919(19) 0.22610(10) 0.0449(6) Uani 1 1 d . . . . .
N2 N 0.0975(2) 0.77131(19) 0.22626(10) 0.0458(6) Uani 1 1 d . . . . .
S1 S 0.37719(6) -0.00728(5) 0.05033(3) 0.04151(18) Uani 1 1 d . . . . .
S2 S 0.52820(6) 0.38389(6) 0.02096(3) 0.0467(2) Uani 1 1 d . . . . .
S3 S 0.58246(7) 0.38794(6) -0.10400(4) 0.0505(2) Uani 1 1 d . . . . .
S4 S 0.23003(6) -0.09831(6) -0.05582(4) 0.0493(2) Uani 1 1 d . . . . .
S5 S 0.14231(6) 0.49437(5) 0.05127(3) 0.04154(18) Uani 1 1 d . . . . .
S6 S -0.01966(7) 0.88272(6) 0.02084(3) 0.0473(2) Uani 1 1 d . . . . .
S7 S -0.12535(6) 0.88491(6) -0.10389(4) 0.0509(2) Uani 1 1 d . . . . .
S8 S 0.24541(6) 0.40369(6) -0.05457(4) 0.0488(2) Uani 1 1 d . . . . .
C1 C 0.3171(2) 0.0018(2) -0.02278(12) 0.0378(6) Uani 1 1 d . U . . .
C2 C 0.3276(2) 0.0804(2) -0.05775(12) 0.0360(6) Uani 1 1 d . U . . .
C3 C 0.2515(2) 0.0627(2) -0.11293(12) 0.0372(6) Uani 1 1 d . U . . .
C4 C 0.1955(2) -0.0326(2) -0.11839(13) 0.0427(7) Uani 1 1 d . U . . .
C5 C 0.1183(2) -0.0639(3) -0.16730(14) 0.0490(7) Uani 1 1 d . U . . .
H5A H 0.082876 -0.127369 -0.170424 0.059 Uiso 1 1 calc R U . . .
C6 C 0.0959(2) 0.0010(3) -0.21063(15) 0.0538(8) Uani 1 1 d . U . . .
H6A H 0.044485 -0.018679 -0.243570 0.065 Uiso 1 1 calc R U . . .
C7 C 0.1488(2) 0.0962(3) -0.20624(14) 0.0505(7) Uani 1 1 d . U . . .
H7A H 0.132510 0.139076 -0.236289 0.061 Uiso 1 1 calc R U . . .
C8 C 0.2253(2) 0.1276(2) -0.15757(13) 0.0437(6) Uani 1 1 d . U . . .
H8A H 0.259270 0.191703 -0.154603 0.052 Uiso 1 1 calc R U . . .
C9 C 0.5213(2) 0.3241(2) -0.05244(13) 0.0388(6) Uani 1 1 d . U . . .
C10 C 0.4726(2) 0.2303(2) -0.07625(12) 0.0350(6) Uani 1 1 d . U . . .
C11 C 0.4911(2) 0.2078(2) -0.13962(12) 0.0377(6) Uani 1 1 d . U . . .
C12 C 0.4634(2) 0.1200(2) -0.18017(13) 0.0441(6) Uani 1 1 d . U . . .
H12A H 0.431600 0.063618 -0.166806 0.053 Uiso 1 1 calc R U . . .
C13 C 0.4828(3) 0.1163(3) -0.24018(15) 0.0574(8) Uani 1 1 d . U . . .
H13A H 0.461872 0.058077 -0.267190 0.069 Uiso 1 1 calc R U . . .
C14 C 0.5327(3) 0.1975(3) -0.26053(16) 0.0667(9) Uani 1 1 d . U . . .
H14A H 0.543959 0.193873 -0.301256 0.080 Uiso 1 1 calc R U . . .
C15 C 0.5659(3) 0.2835(3) -0.22181(15) 0.0609(8) Uani 1 1 d . U . . .
H15A H 0.600591 0.337832 -0.235538 0.073 Uiso 1 1 calc R U . . .
C16 C 0.5464(2) 0.2876(2) -0.16106(14) 0.0445(7) Uani 1 1 d . U . . .
C17 C 0.4406(2) 0.1911(2) 0.03378(12) 0.0341(6) Uani 1 1 d . U . . .
C18 C 0.4204(2) 0.1204(2) 0.07512(12) 0.0356(6) Uani 1 1 d . U . . .
C19 C 0.4378(2) 0.1451(2) 0.13780(12) 0.0405(6) Uani 1 1 d . U . . .
H19A H 0.424309 0.096532 0.163418 0.049 Uiso 1 1 calc R U . . .
C20 C 0.4756(2) 0.2433(2) 0.16186(13) 0.0416(6) Uani 1 1 d . U . . .
C21 C 0.4982(2) 0.3144(2) 0.12396(13) 0.0426(6) Uani 1 1 d . U . . .
H21A H 0.522698 0.380221 0.140219 0.051 Uiso 1 1 calc R U . . .
C22 C 0.4844(2) 0.2875(2) 0.06135(12) 0.0376(6) Uani 1 1 d . U . . .
C23 C 0.5745(2) 0.2259(2) 0.26348(12) 0.0396(6) Uani 1 1 d . U . . .
C24 C 0.6420(2) 0.1457(2) 0.24930(13) 0.0474(7) Uani 1 1 d . U . . .
H24A H 0.637672 0.111003 0.210193 0.057 Uiso 1 1 calc R U . . .
C25 C 0.7161(3) 0.1190(3) 0.29523(14) 0.0511(7) Uani 1 1 d . U . . .
H25A H 0.760973 0.064305 0.286533 0.061 Uiso 1 1 calc R U . . .
C26 C 0.7268(2) 0.1709(3) 0.35455(13) 0.0487(7) Uani 1 1 d . U . . .
C27 C 0.6598(2) 0.2517(2) 0.36692(13) 0.0477(7) Uani 1 1 d . U . . .
H27A H 0.665522 0.287446 0.405787 0.057 Uiso 1 1 calc R U . . .
C28 C 0.5835(2) 0.2803(2) 0.32194(13) 0.0414(6) Uani 1 1 d . U . . .
C29 C 0.5049(2) 0.3611(2) 0.31997(12) 0.0416(6) Uani 1 1 d . U . . .
C30 C 0.4718(2) 0.4350(2) 0.36395(13) 0.0469(7) Uani 1 1 d . U . . .
H30A H 0.505807 0.440405 0.403555 0.056 Uiso 1 1 calc R U . . .
C31 C 0.3896(2) 0.5002(2) 0.34954(13) 0.0471(7) Uani 1 1 d . U . . .
C32 C 0.3414(3) 0.4910(2) 0.28878(14) 0.0506(7) Uani 1 1 d . U . . .
H32A H 0.286374 0.535207 0.278473 0.061 Uiso 1 1 calc R U . . .
C33 C 0.3725(3) 0.4192(2) 0.24393(14) 0.0494(7) Uani 1 1 d . U . . .
H33A H 0.340055 0.415312 0.204046 0.059 Uiso 1 1 calc R U . . .
C34 C 0.4537(2) 0.3531(2) 0.26045(12) 0.0414(6) Uani 1 1 d . U . . .
C35 C 0.8152(3) 0.1383(3) 0.40131(16) 0.0699(10) Uani 1 1 d . U . . .
C36 C 0.8104(5) 0.0205(4) 0.4010(2) 0.1175(18) Uani 1 1 d . U . . .
H36A H 0.817669 -0.012178 0.360810 0.176 Uiso 1 1 calc R U . . .
H36B H 0.868001 0.000065 0.429006 0.176 Uiso 1 1 calc R U . . .
H36C H 0.742711 0.000309 0.412922 0.176 Uiso 1 1 calc R U . . .
C37 C 0.9247(4) 0.1701(5) 0.3844(2) 0.1130(17) Uani 1 1 d . U . . .
H37A H 0.932828 0.139725 0.343837 0.170 Uiso 1 1 calc R U . . .
H37B H 0.929393 0.243613 0.386341 0.170 Uiso 1 1 calc R U . . .
H37C H 0.980753 0.146877 0.412327 0.170 Uiso 1 1 calc R U . . .
C38 C 0.8034(4) 0.1871(4) 0.46584(16) 0.0906(14) Uani 1 1 d . U . . .
H38A H 0.734775 0.167511 0.476869 0.136 Uiso 1 1 calc R U . . .
H38B H 0.859724 0.163836 0.493597 0.136 Uiso 1 1 calc R U . . .
H38C H 0.808363 0.260572 0.467612 0.136 Uiso 1 1 calc R U . . .
C39 C 0.3477(3) 0.5777(3) 0.39842(15) 0.0608(9) Uani 1 1 d . U . . .
C40 C 0.3083(8) 0.5212(7) 0.4460(4) 0.081(2) Uani 0.5 1 d . U P A 1
H40A H 0.363248 0.476322 0.460344 0.121 Uiso 0.5 1 calc R U P A 1
H40B H 0.291275 0.569402 0.479208 0.121 Uiso 0.5 1 calc R U P A 1
H40C H 0.245020 0.481232 0.429024 0.121 Uiso 0.5 1 calc R U P A 1
C40A C 0.3957(9) 0.5730(8) 0.4605(4) 0.091(2) Uani 0.5 1 d . U P A 2
H40D H 0.397652 0.502661 0.468662 0.136 Uiso 0.5 1 calc R U P A 2
H40E H 0.467656 0.601356 0.465534 0.136 Uiso 0.5 1 calc R U P A 2
H40F H 0.353580 0.611784 0.488163 0.136 Uiso 0.5 1 calc R U P A 2
C41 C 0.4514(7) 0.6468(7) 0.4305(4) 0.079(2) Uani 0.5 1 d . U P A 1
H41A H 0.504925 0.602899 0.447395 0.119 Uiso 0.5 1 calc R U P A 1
H41B H 0.480712 0.682795 0.400781 0.119 Uiso 0.5 1 calc R U P A 1
H41C H 0.429850 0.695452 0.462313 0.119 Uiso 0.5 1 calc R U P A 1
C41A C 0.3412(9) 0.6859(7) 0.3813(4) 0.081(2) Uani 0.5 1 d . U P A 2
H41D H 0.308953 0.684109 0.340002 0.121 Uiso 0.5 1 calc R U P A 2
H41E H 0.298263 0.726320 0.407811 0.121 Uiso 0.5 1 calc R U P A 2
H41F H 0.412339 0.715893 0.385182 0.121 Uiso 0.5 1 calc R U P A 2
C42 C 0.2683(7) 0.6491(7) 0.3733(4) 0.0698(18) Uani 0.5 1 d . U P A 1
H42A H 0.298345 0.683126 0.343015 0.105 Uiso 0.5 1 calc R U P A 1
H42B H 0.204327 0.611204 0.355258 0.105 Uiso 0.5 1 calc R U P A 1
H42C H 0.250583 0.699374 0.405442 0.105 Uiso 0.5 1 calc R U P A 1
C42A C 0.2216(7) 0.5471(8) 0.4008(4) 0.092(2) Uani 0.5 1 d . U P A 2
H42D H 0.182543 0.548074 0.361205 0.138 Uiso 0.5 1 calc R U P A 2
H42E H 0.216600 0.479420 0.412886 0.138 Uiso 0.5 1 calc R U P A 2
H42F H 0.191465 0.595682 0.429538 0.138 Uiso 0.5 1 calc R U P A 2
C43 C 0.1722(2) 0.5033(2) -0.02201(13) 0.0383(6) Uani 1 1 d . U . . .
C44 C 0.1477(2) 0.5810(2) -0.05753(12) 0.0361(6) Uani 1 1 d . U . . .
C45 C 0.2009(2) 0.5630(2) -0.11287(12) 0.0371(6) Uani 1 1 d . U . . .
C46 C 0.2085(2) 0.6263(2) -0.15823(13) 0.0442(6) Uani 1 1 d . U . . .
H46A H 0.175935 0.689985 -0.155721 0.053 Uiso 1 1 calc R U . . .
C47 C 0.2644(2) 0.5946(3) -0.20707(14) 0.0507(7) Uani 1 1 d . U . . .
H47A H 0.268276 0.637068 -0.237411 0.061 Uiso 1 1 calc R U . . .
C48 C 0.3147(2) 0.5005(3) -0.21147(15) 0.0547(8) Uani 1 1 d . U . . .
H48A H 0.351810 0.480672 -0.244672 0.066 Uiso 1 1 calc R U . . .
C49 C 0.3102(2) 0.4360(3) -0.16720(14) 0.0499(7) Uani 1 1 d . U . . .
H49A H 0.343546 0.372678 -0.170132 0.060 Uiso 1 1 calc R U . . .
C50 C 0.2541(2) 0.4685(2) -0.11764(13) 0.0420(6) Uani 1 1 d . U . . .
C51 C -0.0431(2) 0.8221(2) -0.05244(13) 0.0383(6) Uani 1 1 d . U . . .
C52 C -0.0045(2) 0.7286(2) -0.07639(12) 0.0361(6) Uani 1 1 d . U . . .
C53 C -0.0493(2) 0.7062(2) -0.13980(13) 0.0387(6) Uani 1 1 d . U . . .
C54 C -0.0384(2) 0.6182(2) -0.18058(13) 0.0447(7) Uani 1 1 d . U . . .
H54A H -0.002041 0.562120 -0.167082 0.054 Uiso 1 1 calc R U . . .
C55 C -0.0809(3) 0.6141(3) -0.24041(15) 0.0564(8) Uani 1 1 d . U . . .
H55A H -0.071359 0.555918 -0.267309 0.068 Uiso 1 1 calc R U . . .
C56 C -0.1380(3) 0.6959(3) -0.26115(17) 0.0659(9) Uani 1 1 d . U . . .
H56A H -0.164573 0.692613 -0.302040 0.079 Uiso 1 1 calc R U . . .
C57 C -0.1559(3) 0.7818(3) -0.22199(16) 0.0595(8) Uani 1 1 d . U . . .
H57A H -0.195694 0.835918 -0.235521 0.071 Uiso 1 1 calc R U . . .
C58 C -0.1123(2) 0.7850(2) -0.16129(14) 0.0450(7) Uani 1 1 d . U . . .
C59 C 0.0723(2) 0.6914(2) 0.03407(12) 0.0349(6) Uani 1 1 d . U . . .
C60 C 0.1096(2) 0.6223(2) 0.07570(12) 0.0361(6) Uani 1 1 d . U . . .
C61 C 0.1182(2) 0.6469(2) 0.13821(13) 0.0415(6) Uani 1 1 d . U . . .
H61A H 0.142374 0.598700 0.163826 0.050 Uiso 1 1 calc R U . . .
C62 C 0.0903(2) 0.7447(2) 0.16222(13) 0.0426(6) Uani 1 1 d . U . . .
C63 C 0.0522(2) 0.8147(2) 0.12379(13) 0.0428(6) Uani 1 1 d . U . . .
H63A H 0.034129 0.880224 0.139791 0.051 Uiso 1 1 calc R U . . .
C64 C 0.0407(2) 0.7874(2) 0.06131(13) 0.0392(6) Uani 1 1 d . U . . .
C65 C 0.0353(2) 0.7256(2) 0.26491(13) 0.0420(6) Uani 1 1 d . U . . .
C66 C -0.0376(2) 0.6443(2) 0.25202(14) 0.0488(7) Uani 1 1 d . U . . .
H66A H -0.051988 0.610571 0.212780 0.059 Uiso 1 1 calc R U . . .
C67 C -0.0885(3) 0.6148(3) 0.29884(15) 0.0561(8) Uani 1 1 d . U . . .
H67A H -0.136270 0.558777 0.290740 0.067 Uiso 1 1 calc R U . . .
C68 C -0.0716(3) 0.6654(3) 0.35858(14) 0.0560(8) Uani 1 1 d . U . . .
C69 C 0.0002(2) 0.7484(3) 0.36994(14) 0.0510(7) Uani 1 1 d . U . . .
H69A H 0.012097 0.784064 0.408795 0.061 Uiso 1 1 calc R U . . .
C70 C 0.0550(2) 0.7790(2) 0.32336(12) 0.0421(6) Uani 1 1 d . U . . .
C71 C 0.1324(2) 0.8609(2) 0.32070(13) 0.0420(6) Uani 1 1 d . U . . .
C72 C 0.1873(2) 0.9333(2) 0.36436(14) 0.0485(7) Uani 1 1 d . U . . .
H72A H 0.172496 0.937056 0.404519 0.058 Uiso 1 1 calc R U . . .
C73 C 0.2634(3) 0.9997(2) 0.34899(14) 0.0506(7) Uani 1 1 d . U . . .
C74 C 0.2810(3) 0.9934(3) 0.28720(14) 0.0533(8) Uani 1 1 d . U . . .
H74A H 0.329927 1.039433 0.275933 0.064 Uiso 1 1 calc R U . . .
C75 C 0.2292(3) 0.9223(3) 0.24293(14) 0.0513(7) Uani 1 1 d . U . . .
H75A H 0.243301 0.919334 0.202676 0.062 Uiso 1 1 calc R U . . .
C76 C 0.1550(2) 0.8548(2) 0.26023(13) 0.0432(6) Uani 1 1 d . U . . .
C77 C -0.1329(4) 0.6286(4) 0.40808(18) 0.0845(11) Uani 1 1 d . U . . .
C78 C -0.2500(5) 0.6515(7) 0.3943(3) 0.166(2) Uani 1 1 d . U . . .
H78A H -0.258269 0.724259 0.394339 0.249 Uiso 1 1 calc R U . . .
H78B H -0.277057 0.616821 0.355131 0.249 Uiso 1 1 calc R U . . .
H78C H -0.289520 0.627955 0.424791 0.249 Uiso 1 1 calc R U . . .
C79 C -0.1303(7) 0.5168(5) 0.4069(3) 0.164(2) Uani 1 1 d . U . . .
H79A H -0.154072 0.484919 0.366511 0.245 Uiso 1 1 calc R U . . .
H79B H -0.058076 0.496612 0.418687 0.245 Uiso 1 1 calc R U . . .
H79C H -0.176960 0.495472 0.434666 0.245 Uiso 1 1 calc R U . . .
C80 C -0.0966(6) 0.6803(5) 0.4698(2) 0.149(2) Uani 1 1 d . U . . .
H80A H -0.098935 0.753461 0.469553 0.224 Uiso 1 1 calc R U . . .
H80B H -0.143079 0.659882 0.497954 0.224 Uiso 1 1 calc R U . . .
H80C H -0.024195 0.661023 0.481975 0.224 Uiso 1 1 calc R U . . .
C81 C 0.3292(3) 1.0767(3) 0.39670(16) 0.0637(9) Uani 1 1 d . U . . .
C82 C 0.4484(4) 1.0528(5) 0.3978(3) 0.1399(19) Uani 1 1 d . U . . .
H82A H 0.469945 1.054782 0.357901 0.210 Uiso 1 1 calc R U . . .
H82B H 0.489822 1.103066 0.426096 0.210 Uiso 1 1 calc R U . . .
H82C H 0.460651 0.985661 0.409992 0.210 Uiso 1 1 calc R U . . .
C83 C 0.3037(5) 1.0720(5) 0.4596(2) 0.1294(18) Uani 1 1 d . U . . .
H83A H 0.310323 1.002623 0.469211 0.194 Uiso 1 1 calc R U . . .
H83B H 0.352810 1.116250 0.487434 0.194 Uiso 1 1 calc R U . . .
H83C H 0.231366 1.094022 0.462939 0.194 Uiso 1 1 calc R U . . .
C84 C 0.3188(5) 1.1840(4) 0.3822(3) 0.1322(18) Uani 1 1 d . U . . .
H84A H 0.335286 1.187417 0.341413 0.198 Uiso 1 1 calc R U . . .
H84B H 0.246464 1.205883 0.385608 0.198 Uiso 1 1 calc R U . . .
H84C H 0.367909 1.228112 0.410102 0.198 Uiso 1 1 calc R U . . .

loop_
_atom_site_aniso_label
_atom_site_aniso_U_11
_atom_site_aniso_U_22
_atom_site_aniso_U_33
_atom_site_aniso_U_23
_atom_site_aniso_U_13
_atom_site_aniso_U_12
B1 0.0311(15) 0.0284(16) 0.0381(16) 0.0028(13) 0.0030(12) 0.0038(12)
B2 0.0350(16) 0.0269(16) 0.0431(17) 0.0053(13) 0.0080(13) -0.0034(12)
N1 0.0569(15) 0.0421(15) 0.0341(13) 0.0011(11) 0.0012(11) 0.0042(11)
N2 0.0593(15) 0.0424(15) 0.0359(13) 0.0024(11) 0.0090(11) 0.0005(12)
S1 0.0519(4) 0.0296(4) 0.0432(4) 0.0056(3) 0.0046(3) -0.0037(3)
S2 0.0630(5) 0.0324(4) 0.0419(4) 0.0046(3) -0.0048(3) -0.0139(3)
S3 0.0566(5) 0.0411(5) 0.0554(5) 0.0100(4) 0.0107(4) -0.0141(3)
S4 0.0536(4) 0.0387(4) 0.0538(5) -0.0015(4) 0.0070(4) -0.0171(3)
S5 0.0500(4) 0.0297(4) 0.0460(4) 0.0076(3) 0.0069(3) 0.0048(3)
S6 0.0670(5) 0.0338(4) 0.0441(4) 0.0068(3) 0.0157(4) 0.0165(3)
S7 0.0527(4) 0.0427(5) 0.0581(5) 0.0106(4) 0.0036(4) 0.0164(4)
S8 0.0514(4) 0.0383(4) 0.0561(5) 0.0010(4) 0.0072(4) 0.0156(3)
C1 0.0360(13) 0.0335(14) 0.0435(15) -0.0009(12) 0.0095(11) -0.0064(11)
C2 0.0339(12) 0.0345(14) 0.0392(13) -0.0009(11) 0.0081(10) -0.0002(11)
C3 0.0311(12) 0.0390(15) 0.0397(14) -0.0060(12) 0.0078(11) -0.0009(11)
C4 0.0371(14) 0.0441(16) 0.0451(15) -0.0079(13) 0.0105(12) -0.0041(12)
C5 0.0381(14) 0.0526(18) 0.0523(17) -0.0109(14) 0.0064(13) -0.0065(13)
C6 0.0376(15) 0.068(2) 0.0484(17) -0.0178(16) 0.0006(13) 0.0020(14)
C7 0.0435(15) 0.0583(19) 0.0472(16) -0.0033(14) 0.0032(13) 0.0124(14)
C8 0.0386(14) 0.0449(16) 0.0459(15) -0.0017(13) 0.0044(12) 0.0034(12)
C9 0.0374(13) 0.0360(15) 0.0431(15) 0.0079(12) 0.0015(11) -0.0016(11)
C10 0.0337(12) 0.0309(13) 0.0399(13) 0.0049(11) 0.0011(10) 0.0003(10)
C11 0.0367(13) 0.0352(14) 0.0426(14) 0.0070(12) 0.0077(11) 0.0035(11)
C12 0.0450(14) 0.0397(15) 0.0492(15) 0.0038(13) 0.0135(12) 0.0031(12)
C13 0.0682(19) 0.0527(19) 0.0524(18) -0.0021(15) 0.0208(15) 0.0019(15)
C14 0.086(2) 0.067(2) 0.0510(18) 0.0056(17) 0.0273(17) -0.0002(18)
C15 0.075(2) 0.055(2) 0.0585(19) 0.0111(16) 0.0275(16) -0.0046(16)
C16 0.0473(15) 0.0384(15) 0.0502(16) 0.0090(13) 0.0126(12) 0.0015(12)
C17 0.0331(12) 0.0292(13) 0.0386(13) 0.0019(11) 0.0012(10) 0.0001(10)
C18 0.0366(13) 0.0306(14) 0.0389(14) 0.0014(11) 0.0043(11) 0.0005(11)
C19 0.0479(15) 0.0370(15) 0.0372(14) 0.0081(12) 0.0042(12) -0.0012(12)
C20 0.0470(14) 0.0394(15) 0.0371(14) 0.0028(12) 0.0012(11) -0.0004(12)
C21 0.0487(15) 0.0357(15) 0.0404(14) 0.0000(12) -0.0028(12) -0.0031(12)
C22 0.0395(13) 0.0319(14) 0.0402(14) 0.0055(11) -0.0016(11) -0.0015(11)
C23 0.0473(14) 0.0376(14) 0.0342(13) 0.0043(11) 0.0060(11) -0.0016(11)
C24 0.0591(16) 0.0460(16) 0.0358(14) -0.0033(12) 0.0074(12) 0.0028(13)
C25 0.0578(17) 0.0493(18) 0.0459(16) 0.0008(14) 0.0087(13) 0.0125(14)
C26 0.0548(16) 0.0527(18) 0.0384(15) 0.0045(13) 0.0052(13) 0.0087(14)
C27 0.0595(16) 0.0518(17) 0.0315(13) 0.0013(12) 0.0065(12) 0.0083(14)
C28 0.0488(14) 0.0398(15) 0.0365(14) 0.0047(12) 0.0086(11) 0.0008(12)
C29 0.0508(15) 0.0394(15) 0.0354(13) 0.0046(12) 0.0084(11) 0.0023(12)
C30 0.0598(16) 0.0449(16) 0.0366(14) 0.0047(12) 0.0073(12) 0.0076(13)
C31 0.0575(16) 0.0434(16) 0.0429(15) 0.0074(13) 0.0139(13) 0.0077(13)
C32 0.0572(17) 0.0471(17) 0.0499(16) 0.0119(14) 0.0096(13) 0.0096(14)
C33 0.0578(16) 0.0494(17) 0.0407(15) 0.0073(13) 0.0021(13) 0.0016(14)
C34 0.0490(14) 0.0383(14) 0.0374(13) 0.0043(12) 0.0075(11) 0.0000(12)
C35 0.078(2) 0.079(2) 0.0497(19) 0.0005(18) -0.0017(17) 0.0307(19)
C36 0.168(4) 0.099(4) 0.078(3) 0.010(3) -0.022(3) 0.058(3)
C37 0.073(3) 0.171(5) 0.086(3) -0.011(3) -0.005(2) 0.022(3)
C38 0.109(3) 0.113(3) 0.044(2) 0.000(2) -0.009(2) 0.041(3)
C39 0.080(2) 0.055(2) 0.0504(18) 0.0066(16) 0.0156(16) 0.0207(17)
C40 0.104(5) 0.079(5) 0.067(4) 0.004(4) 0.043(4) 0.021(4)
C40A 0.123(5) 0.088(5) 0.057(4) -0.015(4) 0.017(4) 0.046(4)
C41 0.091(4) 0.066(4) 0.076(4) -0.017(4) 0.011(4) 0.017(4)
C41A 0.110(5) 0.064(4) 0.068(4) 0.000(4) 0.018(4) 0.021(4)
C42 0.077(4) 0.066(4) 0.066(4) -0.002(3) 0.015(3) 0.030(3)
C42A 0.094(5) 0.099(5) 0.083(4) -0.012(4) 0.034(4) 0.011(4)
C43 0.0344(13) 0.0344(15) 0.0447(15) -0.0004(12) 0.0033(11) 0.0040(11)
C44 0.0351(13) 0.0335(14) 0.0388(13) 0.0018(11) 0.0026(11) 0.0014(11)
C45 0.0300(12) 0.0384(14) 0.0403(14) -0.0042(12) 0.0020(10) 0.0000(11)
C46 0.0383(13) 0.0468(16) 0.0464(15) 0.0011(13) 0.0050(12) -0.0044(12)
C47 0.0438(15) 0.061(2) 0.0462(16) -0.0006(14) 0.0089(13) -0.0113(14)
C48 0.0415(15) 0.066(2) 0.0526(18) -0.0158(16) 0.0130(13) -0.0042(14)
C49 0.0396(14) 0.0532(18) 0.0531(17) -0.0109(14) 0.0069(13) 0.0054(13)
C50 0.0336(13) 0.0439(16) 0.0453(15) -0.0057(13) 0.0020(11) 0.0025(12)
C51 0.0398(14) 0.0337(15) 0.0441(15) 0.0109(12) 0.0103(11) 0.0060(11)
C52 0.0343(12) 0.0320(13) 0.0434(14) 0.0069(11) 0.0081(11) -0.0012(10)
C53 0.0357(13) 0.0360(14) 0.0452(14) 0.0091(12) 0.0039(11) -0.0002(11)
C54 0.0414(14) 0.0414(15) 0.0496(15) 0.0047(13) -0.0010(12) -0.0007(12)
C55 0.0590(18) 0.0518(19) 0.0538(18) -0.0017(15) -0.0061(14) 0.0018(15)
C56 0.074(2) 0.063(2) 0.0557(19) 0.0057(17) -0.0163(16) 0.0022(17)
C57 0.0632(18) 0.0523(19) 0.0606(19) 0.0136(16) -0.0119(15) 0.0067(15)
C58 0.0403(14) 0.0418(16) 0.0527(16) 0.0100(13) 0.0006(12) 0.0016(12)
C59 0.0330(12) 0.0316(14) 0.0418(14) 0.0061(11) 0.0092(11) 0.0025(10)
C60 0.0363(13) 0.0318(14) 0.0410(14) 0.0034(11) 0.0083(11) 0.0006(11)
C61 0.0463(15) 0.0364(15) 0.0431(15) 0.0083(12) 0.0063(12) 0.0027(12)
C62 0.0481(14) 0.0427(15) 0.0386(14) 0.0055(12) 0.0111(12) 0.0013(12)
C63 0.0525(15) 0.0376(15) 0.0398(14) 0.0018(12) 0.0147(12) 0.0066(12)
C64 0.0436(14) 0.0338(15) 0.0430(15) 0.0078(12) 0.0142(12) 0.0038(11)
C65 0.0474(14) 0.0412(15) 0.0387(14) 0.0084(12) 0.0060(11) 0.0059(12)
C66 0.0553(16) 0.0479(17) 0.0412(15) -0.0005(13) 0.0026(13) -0.0016(13)
C67 0.0557(17) 0.0595(19) 0.0518(17) 0.0027(15) 0.0055(14) -0.0131(15)
C68 0.0567(17) 0.067(2) 0.0459(16) 0.0096(15) 0.0082(14) -0.0127(15)
C69 0.0585(16) 0.0564(18) 0.0380(14) 0.0052(13) 0.0067(13) -0.0060(14)
C70 0.0468(14) 0.0437(15) 0.0358(14) 0.0067(12) 0.0025(11) 0.0030(12)
C71 0.0471(14) 0.0420(15) 0.0375(14) 0.0081(12) 0.0040(11) 0.0029(12)
C72 0.0556(16) 0.0491(17) 0.0410(15) 0.0069(13) 0.0047(12) -0.0015(13)
C73 0.0548(17) 0.0458(17) 0.0512(17) 0.0092(14) 0.0023(13) -0.0004(14)
C74 0.0594(17) 0.0484(18) 0.0539(17) 0.0127(15) 0.0083(14) -0.0049(14)
C75 0.0594(17) 0.0517(17) 0.0455(16) 0.0113(14) 0.0115(13) 0.0021(14)
C76 0.0488(14) 0.0412(15) 0.0409(14) 0.0104(12) 0.0052(12) 0.0039(12)
C77 0.091(2) 0.101(3) 0.061(2) 0.003(2) 0.0192(19) -0.045(2)
C78 0.109(3) 0.263(6) 0.133(4) 0.028(5) 0.047(3) -0.027(4)
C79 0.256(6) 0.125(4) 0.125(4) 0.033(4) 0.073(4) -0.048(4)
C80 0.192(5) 0.190(5) 0.068(3) 0.004(3) 0.046(3) -0.092(4)
C81 0.0696(19) 0.060(2) 0.0592(19) 0.0040(17) 0.0002(16) -0.0178(17)
C82 0.090(3) 0.166(5) 0.140(4) -0.042(4) -0.025(3) -0.001(3)
C83 0.170(4) 0.133(4) 0.074(3) -0.019(3) 0.006(3) -0.076(4)
C84 0.183(5) 0.073(3) 0.126(4) 0.007(3) -0.040(4) -0.028(3)

loop_
_atom_type_symbol
_atom_type_description
_atom_type_scat_dispersion_real
_atom_type_scat_dispersion_imag
_atom_type_scat_source
C C 0.0033 0.0016 'International Tables Vol C Tables 4.2.6.8 and 6.1.1.4'
H H 0.0000 0.0000 'International Tables Vol C Tables 4.2.6.8 and 6.1.1.4'
B B 0.0013 0.0007 'International Tables Vol C Tables 4.2.6.8 and 6.1.1.4'
N N 0.0061 0.0033 'International Tables Vol C Tables 4.2.6.8 and 6.1.1.4'
S S 0.1246 0.1234 'International Tables Vol C Tables 4.2.6.8 and 6.1.1.4'

loop_
_geom_angle_atom_site_label_1
_geom_angle_atom_site_label_2
_geom_angle_atom_site_label_3
_geom_angle
_geom_angle_site_symmetry_1
_geom_angle_site_symmetry_3
_geom_angle_publ_flag
C10 B1 C17 117.3(2) . . ?
C10 B1 C2 126.6(2) . . ?
C17 B1 C2 116.1(2) . . ?
C52 B2 C44 126.8(3) . . ?
C52 B2 C59 117.1(2) . . ?
C44 B2 C59 116.1(2) . . ?
C23 N1 C34 108.1(2) . . ?
C23 N1 C20 124.3(2) . . ?
C34 N1 C20 126.6(2) . . ?
C76 N2 C65 108.1(2) . . ?
C76 N2 C62 126.7(2) . . ?
C65 N2 C62 124.6(2) . . ?
C1 S1 C18 102.04(13) . . ?
C9 S2 C22 103.31(13) . . ?
C16 S3 C9 90.54(14) . . ?
C1 S4 C4 90.44(14) . . ?
C43 S5 C60 101.97(13) . . ?
C51 S6 C64 103.19(13) . . ?
C51 S7 C58 90.55(14) . . ?
C43 S8 C50 90.32(13) . . ?
C2 C1 S1 128.0(2) . . ?
C2 C1 S4 115.3(2) . . ?
S1 C1 S4 116.66(16) . . ?
C1 C2 C3 109.4(2) . . ?
C1 C2 B1 119.3(2) . . ?
C3 C2 B1 131.3(3) . . ?
C8 C3 C4 118.0(3) . . ?
C8 C3 C2 129.2(3) . . ?
C4 C3 C2 112.8(3) . . ?
C5 C4 C3 122.0(3) . . ?
C5 C4 S4 126.1(2) . . ?
C3 C4 S4 111.8(2) . . ?
C6 C5 C4 118.3(3) . . ?
C6 C5 H5A 120.8 . . ?
C4 C5 H5A 120.8 . . ?
C5 C6 C7 121.1(3) . . ?
C5 C6 H6A 119.4 . . ?
C7 C6 H6A 119.4 . . ?
C8 C7 C6 120.6(3) . . ?
C8 C7 H7A 119.7 . . ?
C6 C7 H7A 119.7 . . ?
C7 C8 C3 119.9(3) . . ?
C7 C8 H8A 120.1 . . ?
C3 C8 H8A 120.1 . . ?
C10 C9 S2 128.1(2) . . ?
C10 C9 S3 115.0(2) . . ?
S2 C9 S3 116.86(16) . . ?
C9 C10 C11 109.2(2) . . ?
C9 C10 B1 120.4(2) . . ?
C11 C10 B1 130.3(2) . . ?
C12 C11 C16 117.4(3) . . ?
C12 C11 C10 129.3(3) . . ?
C16 C11 C10 113.3(3) . . ?
C13 C12 C11 120.2(3) . . ?
C13 C12 H12A 119.9 . . ?
C11 C12 H12A 119.9 . . ?
C14 C13 C12 120.9(3) . . ?
C14 C13 H13A 119.6 . . ?
C12 C13 H13A 119.6 . . ?
C15 C14 C13 121.0(3) . . ?
C15 C14 H14A 119.5 . . ?
C13 C14 H14A 119.5 . . ?
C14 C15 C16 118.3(3) . . ?
C14 C15 H15A 120.8 . . ?
C16 C15 H15A 120.8 . . ?
C15 C16 C11 121.9(3) . . ?
C15 C16 S3 126.2(2) . . ?
C11 C16 S3 111.8(2) . . ?
C22 C17 C18 114.8(2) . . ?
C22 C17 B1 122.3(2) . . ?
C18 C17 B1 122.9(2) . . ?
C19 C18 C17 122.9(3) . . ?
C19 C18 S1 115.0(2) . . ?
C17 C18 S1 122.1(2) . . ?
C18 C19 C20 119.3(3) . . ?
C18 C19 H19A 120.4 . . ?
C20 C19 H19A 120.4 . . ?
C21 C20 C19 120.4(3) . . ?
C21 C20 N1 119.8(3) . . ?
C19 C20 N1 119.8(3) . . ?
C20 C21 C22 119.8(3) . . ?
C20 C21 H21A 120.1 . . ?
C22 C21 H21A 120.1 . . ?
C21 C22 C17 122.7(3) . . ?
C21 C22 S2 113.2(2) . . ?
C17 C22 S2 124.1(2) . . ?
C24 C23 N1 129.5(3) . . ?
C24 C23 C28 121.1(3) . . ?
N1 C23 C28 109.4(2) . . ?
C25 C24 C23 117.7(3) . . ?
C25 C24 H24A 121.2 . . ?
C23 C24 H24A 121.2 . . ?
C24 C25 C26 122.9(3) . . ?
C24 C25 H25A 118.5 . . ?
C26 C25 H25A 118.5 . . ?
C27 C26 C25 118.0(3) . . ?
C27 C26 C35 123.3(3) . . ?
C25 C26 C35 118.7(3) . . ?
C26 C27 C28 120.8(3) . . ?
C26 C27 H27A 119.6 . . ?
C28 C27 H27A 119.6 . . ?
C27 C28 C23 119.5(3) . . ?
C27 C28 C29 134.0(3) . . ?
C23 C28 C29 106.5(2) . . ?
C30 C29 C34 119.5(3) . . ?
C30 C29 C28 133.3(3) . . ?
C34 C29 C28 107.1(2) . . ?
C31 C30 C29 120.9(3) . . ?
C31 C30 H30A 119.6 . . ?
C29 C30 H30A 119.6 . . ?
C30 C31 C32 117.9(3) . . ?
C30 C31 C39 121.4(3) . . ?
C32 C31 C39 120.6(3) . . ?
C33 C32 C31 122.8(3) . . ?
C33 C32 H32A 118.6 . . ?
C31 C32 H32A 118.6 . . ?
C32 C33 C34 117.7(3) . . ?
C32 C33 H33A 121.2 . . ?
C34 C33 H33A 121.2 . . ?
C33 C34 C29 121.2(3) . . ?
C33 C34 N1 129.8(3) . . ?
C29 C34 N1 108.9(2) . . ?
C38 C35 C37 108.9(4) . . ?
C38 C35 C26 112.3(3) . . ?
C37 C35 C26 108.9(3) . . ?
C38 C35 C36 107.8(4) . . ?
C37 C35 C36 109.1(4) . . ?
C26 C35 C36 109.8(3) . . ?
C35 C36 H36A 109.5 . . ?
C35 C36 H36B 109.5 . . ?
H36A C36 H36B 109.5 . . ?
C35 C36 H36C 109.5 . . ?
H36A C36 H36C 109.5 . . ?
H36B C36 H36C 109.5 . . ?
C35 C37 H37A 109.5 . . ?
C35 C37 H37B 109.5 . . ?
H37A C37 H37B 109.5 . . ?
C35 C37 H37C 109.5 . . ?
H37A C37 H37C 109.5 . . ?
H37B C37 H37C 109.5 . . ?
C35 C38 H38A 109.5 . . ?
C35 C38 H38B 109.5 . . ?
H38A C38 H38B 109.5 . . ?
C35 C38 H38C 109.5 . . ?
H38A C38 H38C 109.5 . . ?
H38B C38 H38C 109.5 . . ?
C42 C39 C40 113.5(6) . . ?
C40A C39 C41A 113.3(6) . . ?
C40A C39 C31 115.8(4) . . ?
C42 C39 C31 113.6(4) . . ?
C40 C39 C31 109.2(4) . . ?
C41A C39 C31 113.4(4) . . ?
C42 C39 C41 107.0(5) . . ?
C40 C39 C41 107.0(6) . . ?
C31 C39 C41 106.1(4) . . ?
C40A C39 C42A 103.2(6) . . ?
C41A C39 C42A 102.5(6) . . ?
C31 C39 C42A 106.9(4) . . ?
C39 C40 H40A 109.5 . . ?
C39 C40 H40B 109.5 . . ?
H40A C40 H40B 109.5 . . ?
C39 C40 H40C 109.5 . . ?
H40A C40 H40C 109.5 . . ?
H40B C40 H40C 109.5 . . ?
C39 C40A H40D 109.5 . . ?
C39 C40A H40E 109.5 . . ?
H40D C40A H40E 109.5 . . ?
C39 C40A H40F 109.5 . . ?
H40D C40A H40F 109.5 . . ?
H40E C40A H40F 109.5 . . ?
C39 C41 H41A 109.5 . . ?
C39 C41 H41B 109.5 . . ?
H41A C41 H41B 109.5 . . ?
C39 C41 H41C 109.5 . . ?
H41A C41 H41C 109.5 . . ?
H41B C41 H41C 109.5 . . ?
C39 C41A H41D 109.5 . . ?
C39 C41A H41E 109.5 . . ?
H41D C41A H41E 109.5 . . ?
C39 C41A H41F 109.5 . . ?
H41D C41A H41F 109.5 . . ?
H41E C41A H41F 109.5 . . ?
C39 C42 H42A 109.5 . . ?
C39 C42 H42B 109.5 . . ?
H42A C42 H42B 109.5 . . ?
C39 C42 H42C 109.5 . . ?
H42A C42 H42C 109.5 . . ?
H42B C42 H42C 109.5 . . ?
C39 C42A H42D 109.5 . . ?
C39 C42A H42E 109.5 . . ?
H42D C42A H42E 109.5 . . ?
C39 C42A H42F 109.5 . . ?
H42D C42A H42F 109.5 . . ?
H42E C42A H42F 109.5 . . ?
C44 C43 S5 128.3(2) . . ?
C44 C43 S8 115.4(2) . . ?
S5 C43 S8 116.36(16) . . ?
C43 C44 C45 109.4(2) . . ?
C43 C44 B2 119.1(2) . . ?
C45 C44 B2 131.5(2) . . ?
C46 C45 C50 118.0(3) . . ?
C46 C45 C44 129.3(3) . . ?
C50 C45 C44 112.6(2) . . ?
C47 C46 C45 120.1(3) . . ?
C47 C46 H46A 120.0 . . ?
C45 C46 H46A 120.0 . . ?
C46 C47 C48 121.0(3) . . ?
C46 C47 H47A 119.5 . . ?
C48 C47 H47A 119.5 . . ?
C49 C48 C47 120.7(3) . . ?
C49 C48 H48A 119.6 . . ?
C47 C48 H48A 119.6 . . ?
C48 C49 C50 118.1(3) . . ?
C48 C49 H49A 120.9 . . ?
C50 C49 H49A 120.9 . . ?
C49 C50 C45 122.0(3) . . ?
C49 C50 S8 125.9(2) . . ?
C45 C50 S8 112.1(2) . . ?
C52 C51 S6 128.4(2) . . ?
C52 C51 S7 115.0(2) . . ?
S6 C51 S7 116.60(16) . . ?
C51 C52 C53 109.0(2) . . ?
C51 C52 B2 120.3(2) . . ?
C53 C52 B2 130.7(3) . . ?
C54 C53 C58 117.3(3) . . ?
C54 C53 C52 129.0(3) . . ?
C58 C53 C52 113.7(3) . . ?
C55 C54 C53 120.5(3) . . ?
C55 C54 H54A 119.7 . . ?
C53 C54 H54A 119.7 . . ?
C54 C55 C56 120.7(3) . . ?
C54 C55 H55A 119.7 . . ?
C56 C55 H55A 119.7 . . ?
C57 C56 C55 120.9(3) . . ?
C57 C56 H56A 119.6 . . ?
C55 C56 H56A 119.6 . . ?
C56 C57 C58 117.9(3) . . ?
C56 C57 H57A 121.1 . . ?
C58 C57 H57A 121.1 . . ?
C57 C58 C53 122.5(3) . . ?
C57 C58 S7 125.8(2) . . ?
C53 C58 S7 111.7(2) . . ?
C64 C59 C60 114.6(2) . . ?
C64 C59 B2 122.4(2) . . ?
C60 C59 B2 122.9(2) . . ?
C61 C60 C59 123.4(3) . . ?
C61 C60 S5 114.6(2) . . ?
C59 C60 S5 122.0(2) . . ?
C60 C61 C62 119.1(3) . . ?
C60 C61 H61A 120.4 . . ?
C62 C61 H61A 120.4 . . ?
C63 C62 C61 119.9(3) . . ?
C63 C62 N2 119.9(3) . . ?
C61 C62 N2 120.1(3) . . ?
C62 C63 C64 120.1(3) . . ?
C62 C63 H63A 120.0 . . ?
C64 C63 H63A 120.0 . . ?
C63 C64 C59 122.7(3) . . ?
C63 C64 S6 113.0(2) . . ?
C59 C64 S6 124.2(2) . . ?
C66 C65 C70 121.4(3) . . ?
C66 C65 N2 129.8(3) . . ?
C70 C65 N2 108.7(3) . . ?
C67 C66 C65 118.0(3) . . ?
C67 C66 H66A 121.0 . . ?
C65 C66 H66A 121.0 . . ?
C66 C67 C68 123.0(3) . . ?
C66 C67 H67A 118.5 . . ?
C68 C67 H67A 118.5 . . ?
C69 C68 C67 117.8(3) . . ?
C69 C68 C77 122.4(3) . . ?
C67 C68 C77 119.8(3) . . ?
C68 C69 C70 120.5(3) . . ?
C68 C69 H69A 119.7 . . ?
C70 C69 H69A 119.7 . . ?
C65 C70 C69 119.2(3) . . ?
C65 C70 C71 107.3(2) . . ?
C69 C70 C71 133.5(3) . . ?
C72 C71 C76 119.6(3) . . ?
C72 C71 C70 133.6(3) . . ?
C76 C71 C70 106.7(3) . . ?
C73 C72 C71 121.1(3) . . ?
C73 C72 H72A 119.5 . . ?
C71 C72 H72A 119.5 . . ?
C72 C73 C74 117.6(3) . . ?
C72 C73 C81 122.2(3) . . ?
C74 C73 C81 120.2(3) . . ?
C75 C74 C73 123.0(3) . . ?
C75 C74 H74A 118.5 . . ?
C73 C74 H74A 118.5 . . ?
C74 C75 C76 117.9(3) . . ?
C74 C75 H75A 121.0 . . ?
C76 C75 H75A 121.0 . . ?
C75 C76 N2 130.0(3) . . ?
C75 C76 C71 120.8(3) . . ?
N2 C76 C71 109.1(3) . . ?
C79 C77 C80 110.9(5) . . ?
C79 C77 C78 104.6(5) . . ?
C80 C77 C78 107.2(5) . . ?
C79 C77 C68 111.6(4) . . ?
C80 C77 C68 113.5(3) . . ?
C78 C77 C68 108.6(4) . . ?
C77 C78 H78A 109.5 . . ?
C77 C78 H78B 109.5 . . ?
H78A C78 H78B 109.5 . . ?
C77 C78 H78C 109.5 . . ?
H78A C78 H78C 109.5 . . ?
H78B C78 H78C 109.5 . . ?
C77 C79 H79A 109.5 . . ?
C77 C79 H79B 109.5 . . ?
H79A C79 H79B 109.5 . . ?
C77 C79 H79C 109.5 . . ?
H79A C79 H79C 109.5 . . ?
H79B C79 H79C 109.5 . . ?
C77 C80 H80A 109.5 . . ?
C77 C80 H80B 109.5 . . ?
H80A C80 H80B 109.5 . . ?
C77 C80 H80C 109.5 . . ?
H80A C80 H80C 109.5 . . ?
H80B C80 H80C 109.5 . . ?
C83 C81 C84 109.2(4) . . ?
C83 C81 C82 105.6(4) . . ?
C84 C81 C82 106.0(4) . . ?
C83 C81 C73 113.8(3) . . ?
C84 C81 C73 112.3(3) . . ?
C82 C81 C73 109.5(4) . . ?
C81 C82 H82A 109.5 . . ?
C81 C82 H82B 109.5 . . ?
H82A C82 H82B 109.5 . . ?
C81 C82 H82C 109.5 . . ?
H82A C82 H82C 109.5 . . ?
H82B C82 H82C 109.5 . . ?
C81 C83 H83A 109.5 . . ?
C81 C83 H83B 109.5 . . ?
H83A C83 H83B 109.5 . . ?
C81 C83 H83C 109.5 . . ?
H83A C83 H83C 109.5 . . ?
H83B C83 H83C 109.5 . . ?
C81 C84 H84A 109.5 . . ?
C81 C84 H84B 109.5 . . ?
H84A C84 H84B 109.5 . . ?
C81 C84 H84C 109.5 . . ?
H84A C84 H84C 109.5 . . ?
H84B C84 H84C 109.5 . . ?

loop_
_geom_bond_atom_site_label_1
_geom_bond_atom_site_label_2
_geom_bond_distance
_geom_bond_site_symmetry_2
_geom_bond_publ_flag
B1 C10 1.542(4) . ?
B1 C17 1.545(4) . ?
B1 C2 1.546(4) . ?
B2 C52 1.543(4) . ?
B2 C44 1.543(4) . ?
B2 C59 1.554(4) . ?
N1 C23 1.393(4) . ?
N1 C34 1.400(4) . ?
N1 C20 1.425(3) . ?
N2 C76 1.398(4) . ?
N2 C65 1.404(4) . ?
N2 C62 1.421(4) . ?
S1 C1 1.734(3) . ?
S1 C18 1.759(3) . ?
S2 C9 1.721(3) . ?
S2 C22 1.753(3) . ?
S3 C16 1.736(3) . ?
S3 C9 1.737(3) . ?
S4 C1 1.736(3) . ?
S4 C4 1.740(3) . ?
S5 C43 1.733(3) . ?
S5 C60 1.766(3) . ?
S6 C51 1.722(3) . ?
S6 C64 1.753(3) . ?
S7 C51 1.738(3) . ?
S7 C58 1.742(3) . ?
S8 C43 1.736(3) . ?
S8 C50 1.738(3) . ?
C1 C2 1.376(4) . ?
C2 C3 1.462(4) . ?
C3 C8 1.396(4) . ?
C3 C4 1.411(4) . ?
C4 C5 1.393(4) . ?
C5 C6 1.368(5) . ?
C5 H5A 0.9300 . ?
C6 C7 1.395(5) . ?
C6 H6A 0.9300 . ?
C7 C8 1.384(4) . ?
C7 H7A 0.9300 . ?
C8 H8A 0.9300 . ?
C9 C10 1.388(4) . ?
C10 C11 1.453(4) . ?
C11 C12 1.392(4) . ?
C11 C16 1.406(4) . ?
C12 C13 1.382(4) . ?
C12 H12A 0.9300 . ?
C13 C14 1.376(5) . ?
C13 H13A 0.9300 . ?
C14 C15 1.366(5) . ?
C14 H14A 0.9300 . ?
C15 C16 1.397(4) . ?
C15 H15A 0.9300 . ?
C17 C22 1.415(4) . ?
C17 C18 1.421(4) . ?
C18 C19 1.388(4) . ?
C19 C20 1.391(4) . ?
C19 H19A 0.9300 . ?
C20 C21 1.377(4) . ?
C21 C22 1.389(4) . ?
C21 H21A 0.9300 . ?
C23 C24 1.384(4) . ?
C23 C28 1.402(4) . ?
C24 C25 1.380(4) . ?
C24 H24A 0.9300 . ?
C25 C26 1.405(4) . ?
C25 H25A 0.9300 . ?
C26 C27 1.378(4) . ?
C26 C35 1.531(4) . ?
C27 C28 1.391(4) . ?
C27 H27A 0.9300 . ?
C28 C29 1.452(4) . ?
C29 C30 1.394(4) . ?
C29 C34 1.398(4) . ?
C30 C31 1.377(4) . ?
C30 H30A 0.9300 . ?
C31 C32 1.410(4) . ?
C31 C39 1.539(4) . ?
C32 C33 1.381(4) . ?
C32 H32A 0.9300 . ?
C33 C34 1.387(4) . ?
C33 H33A 0.9300 . ?
C35 C38 1.527(5) . ?
C35 C37 1.528(6) . ?
C35 C36 1.543(6) . ?
C36 H36A 0.9600 . ?
C36 H36B 0.9600 . ?
C36 H36C 0.9600 . ?
C37 H37A 0.9600 . ?
C37 H37B 0.9600 . ?
C37 H37C 0.9600 . ?
C38 H38A 0.9600 . ?
C38 H38B 0.9600 . ?
C38 H38C 0.9600 . ?
C39 C40A 1.453(9) . ?
C39 C42 1.480(8) . ?
C39 C40 1.487(8) . ?
C39 C41A 1.511(9) . ?
C39 C41 1.621(9) . ?
C39 C42A 1.632(10) . ?
C40 H40A 0.9600 . ?
C40 H40B 0.9600 . ?
C40 H40C 0.9600 . ?
C40A H40D 0.9600 . ?
C40A H40E 0.9600 . ?
C40A H40F 0.9600 . ?
C41 H41A 0.9600 . ?
C41 H41B 0.9600 . ?
C41 H41C 0.9600 . ?
C41A H41D 0.9600 . ?
C41A H41E 0.9600 . ?
C41A H41F 0.9600 . ?
C42 H42A 0.9600 . ?
C42 H42B 0.9600 . ?
C42 H42C 0.9600 . ?
C42A H42D 0.9600 . ?
C42A H42E 0.9600 . ?
C42A H42F 0.9600 . ?
C43 C44 1.378(4) . ?
C44 C45 1.463(4) . ?
C45 C46 1.392(4) . ?
C45 C50 1.409(4) . ?
C46 C47 1.384(4) . ?
C46 H46A 0.9300 . ?
C47 C48 1.388(5) . ?
C47 H47A 0.9300 . ?
C48 C49 1.378(5) . ?
C48 H48A 0.9300 . ?
C49 C50 1.401(4) . ?
C49 H49A 0.9300 . ?
C51 C52 1.390(4) . ?
C52 C53 1.456(4) . ?
C53 C54 1.399(4) . ?
C53 C58 1.400(4) . ?
C54 C55 1.374(4) . ?
C54 H54A 0.9300 . ?
C55 C56 1.389(5) . ?
C55 H55A 0.9300 . ?
C56 C57 1.376(5) . ?
C56 H56A 0.9300 . ?
C57 C58 1.396(4) . ?
C57 H57A 0.9300 . ?
C59 C64 1.410(4) . ?
C59 C60 1.417(4) . ?
C60 C61 1.384(4) . ?
C61 C62 1.392(4) . ?
C61 H61A 0.9300 . ?
C62 C63 1.380(4) . ?
C63 C64 1.387(4) . ?
C63 H63A 0.9300 . ?
C65 C66 1.378(4) . ?
C65 C70 1.399(4) . ?
C66 C67 1.372(4) . ?
C66 H66A 0.9300 . ?
C67 C68 1.408(4) . ?
C67 H67A 0.9300 . ?
C68 C69 1.385(4) . ?
C68 C77 1.532(5) . ?
C69 C70 1.401(4) . ?
C69 H69A 0.9300 . ?
C70 C71 1.450(4) . ?
C71 C72 1.392(4) . ?
C71 C76 1.401(4) . ?
C72 C73 1.381(4) . ?
C72 H72A 0.9300 . ?
C73 C74 1.412(4) . ?
C73 C81 1.537(5) . ?
C74 C75 1.375(4) . ?
C74 H74A 0.9300 . ?
C75 C76 1.392(4) . ?
C75 H75A 0.9300 . ?
C77 C79 1.462(7) . ?
C77 C80 1.481(6) . ?
C77 C78 1.503(8) . ?
C78 H78A 0.9600 . ?
C78 H78B 0.9600 . ?
C78 H78C 0.9600 . ?
C79 H79A 0.9600 . ?
C79 H79B 0.9600 . ?
C79 H79C 0.9600 . ?
C80 H80A 0.9600 . ?
C80 H80B 0.9600 . ?
C80 H80C 0.9600 . ?
C81 C83 1.481(6) . ?
C81 C84 1.482(6) . ?
C81 C82 1.524(6) . ?
C82 H82A 0.9600 . ?
C82 H82B 0.9600 . ?
C82 H82C 0.9600 . ?
C83 H83A 0.9600 . ?
C83 H83B 0.9600 . ?
C83 H83C 0.9600 . ?
C84 H84A 0.9600 . ?
C84 H84B 0.9600 . ?
C84 H84C 0.9600 . ?
